data_9011533
loop_
_publ_author_name
'Joswig, W.'
'Paulus, E. F.'
'Winkler, B.'
'Milman, V.'

_publ_section_title
;The crystal structure of CaSiO3-walstromite, a special isomorph of
 wollastonite-II
;
_journal_name_full 'Zeitschrift fur Kristallographie'
_journal_page_first 811
_journal_page_last 818
_journal_volume 218
_journal_year 2003
_chemical_formula_sum 'Ca O3 Si'
_chemical_name_mineral Walstromite
_space_group_IT_number 2
_symmetry_space_group_name_Hall '-P 1'
_symmetry_space_group_name_H-M 'P -1'
_cell_angle_alpha 83.75
_cell_angle_beta 77.28
_cell_angle_gamma 70.07
_cell_length_a 6.596
_cell_length_b 9.223
_cell_length_c 6.554
_cell_formula_units_Z 6
_cell_volume 365.385
_database_code_amcsd 0011105
_exptl_crystal_density_diffrn 3.167
_cod_original_formula_sum 'Ca Si O3'
_cod_database_code 9011533

loop_
_space_group_symop_operation_xyz
x,y,z
-x,-y,-z

loop_
_atom_site_aniso_label
_atom_site_aniso_U_11
_atom_site_aniso_U_22
_atom_site_aniso_U_33
_atom_site_aniso_U_12
_atom_site_aniso_U_13
_atom_site_aniso_U_23
Ca1 0.00800 0.00800 0.00800 -0.00300 0.00100 0.00000
Ca2 0.00800 0.00900 0.00800 -0.00400 0.00000 0.00000
Ca3 0.01200 0.00800 0.01300 -0.00400 0.00200 -0.00200
Si1 0.00600 0.00800 0.00900 -0.00300 0.00200 0.00000
Si2 0.00700 0.00800 0.00700 -0.00200 0.00100 0.00000
Si3 0.00900 0.00800 0.00700 -0.00400 0.00100 0.00000
O1 0.00500 0.00900 0.01300 -0.00100 0.00100 0.00100
O2 0.01000 0.01100 0.01000 -0.00400 0.00000 -0.00100
O3 0.00700 0.01200 0.01300 -0.00300 0.00100 0.00100
O4 0.01100 0.00900 0.01000 -0.00400 -0.00100 -0.00200
O5 0.01000 0.01000 0.01000 -0.00300 0.00000 0.00000
O6 0.00900 0.00900 0.01000 -0.00400 0.00100 -0.00100
O7 0.01200 0.01200 0.00700 -0.00500 -0.00100 0.00100
O8 0.01300 0.01200 0.00800 -0.00400 0.00100 -0.00100
O9 0.01100 0.00700 0.01400 -0.00300 0.00300 0.00100

loop_
_atom_site_label
_atom_site_fract_x
_atom_site_fract_y
_atom_site_fract_z
_atom_site_U_iso_or_equiv
Ca1 0.75660 0.00140 0.73690 0.00900
Ca2 0.92560 0.33450 0.57160 0.00800
Ca3 0.27900 0.35310 0.91860 0.01200
Si1 0.47710 0.30270 0.45400 0.00800
Si2 0.72340 0.01540 0.22790 0.00700
Si3 0.83820 0.29410 0.10240 0.00800
O1 0.23150 0.40540 0.54010 0.01000
O2 0.61430 0.26490 0.63850 0.01000
O3 0.49180 0.13810 0.35970 0.01100
O4 0.65350 -0.09760 0.11290 0.01000
O5 0.89900 -0.05890 0.37280 0.01000
O6 0.80690 0.13440 0.04180 0.01000
O7 0.88150 0.40690 -0.09140 0.01100
O8 0.03010 0.25670 0.23170 0.01200
O9 0.59510 0.38700 0.24630 0.01200

loop_
_cod_related_entry_id
_cod_related_entry_database
_cod_related_entry_code
1 AMCSD 0011105
